data_7103791
loop_
_publ_author_name
'Mukherjee, Soumen'
'Rentschler, Eva'
'Weyherm\"uller, Thomas'
'Wieghardt, Karl'
'Chaudhuri, Phalguni'

_publ_section_title
;
 A unique series of dinuclear transition metal--polyradical complexes with
 a m-phenylenediamine spacer and their catalytic reactivity
;
_journal_coden_ASTM CHCOFS
_journal_issue 15
_journal_name_full
;
 Chemical Communications (Cambridge, United Kingdom)
;
_journal_page_first 1828
_journal_page_last 1829
_journal_paper_doi 10.1039/b300792h
_journal_year 2003
_chemical_formula_structural '[C102 H132 Co2 N6 O6], 3 CH2CL2'
_chemical_formula_sum 'C105 H138 Cl6 Co2 N6 O6'
_chemical_formula_weight 1910.77
_space_group_IT_number 2
_symmetry_cell_setting triclinic
_symmetry_space_group_name_Hall '-P 1'
_symmetry_space_group_name_H-M 'P -1'
_atom_sites_solution_hydrogens geom
_atom_sites_solution_primary direct
_atom_sites_solution_secondary difmap
_audit_creation_method SHELXL
_cell_angle_alpha 74.09(1)
_cell_angle_beta 76.48(1)
_cell_angle_gamma 66.45(1)
_cell_formula_units_Z 2
_cell_length_a 15.5627(8)
_cell_length_b 16.2417(12)
_cell_length_c 23.594(2)
_cell_measurement_reflns_used 18738
_cell_measurement_temperature 100(2)
_cell_volume 5205.1(6)
_computing_cell_refinement 'DENZO, Nonius Collect Software'
_computing_data_collection 'DENZO, Nonius Collect Software'
_computing_data_reduction 'DENZO, Nonius Collect Software'
_computing_structure_refinement 'SHELXL-93 (Sheldrick, 1993)'
_computing_structure_solution 'SHELXS-86 (Sheldrick, 1990)'
_diffrn_ambient_temperature 100(2)
_diffrn_measurement_device 'Nonius Kappa-CCD'
_diffrn_measurement_method '397 images at 1 deg. in \w, 50 sec. each'
_diffrn_radiation_monochromator graphite
_diffrn_radiation_source 'rotating Mo-anode'
_diffrn_radiation_type MoK\a
_diffrn_radiation_wavelength 0.71073
_diffrn_reflns_av_R_equivalents 0.0441
_diffrn_reflns_av_sigmaI/netI 0.0796
_diffrn_reflns_limit_h_max 22
_diffrn_reflns_limit_h_min -23
_diffrn_reflns_limit_k_max 24
_diffrn_reflns_limit_k_min -19
_diffrn_reflns_limit_l_max 36
_diffrn_reflns_limit_l_min -33
_diffrn_reflns_number 47876
_diffrn_reflns_theta_max 30.00
_diffrn_reflns_theta_min 3.50
_exptl_absorpt_coefficient_mu 0.526
_exptl_absorpt_correction_T_max 0.8979
_exptl_absorpt_correction_T_min 0.8641
_exptl_absorpt_correction_type 'Gaussian, face indexed'
_exptl_crystal_density_diffrn 1.219
_exptl_crystal_description 'opaque block'
_exptl_crystal_F_000 2028
_exptl_crystal_size_max 0.28
_exptl_crystal_size_mid 0.27
_exptl_crystal_size_min 0.24
_refine_diff_density_max 3.400
_refine_diff_density_min -4.289
_refine_diff_density_rms 0.155
_refine_ls_extinction_method none
_refine_ls_goodness_of_fit_all 1.034
_refine_ls_goodness_of_fit_obs 1.100
_refine_ls_matrix_type full
_refine_ls_number_parameters 1105
_refine_ls_number_reflns 26325
_refine_ls_number_restraints 0
_refine_ls_restrained_S_all 1.063
_refine_ls_restrained_S_obs 1.100
_refine_ls_R_factor_all 0.1275
_refine_ls_R_factor_obs 0.0881
_refine_ls_shift/esd_max 0.001
_refine_ls_shift/esd_mean 0.000
_refine_ls_structure_factor_coef Fsqd
_refine_ls_weighting_details 'w=1/[\s^2^(Fo^2^)+(0.1358P)^2^+12.2669P] where P=(Fo^2^+2Fc^2^)/3'
_refine_ls_weighting_scheme calc
_refine_ls_wR_factor_all 0.2708
_refine_ls_wR_factor_obs 0.2329
_reflns_number_observed 20027
_reflns_number_total 29002
_reflns_observed_criterion >2sigma(I)
_cod_data_source_file b300792h.txt
_cod_data_source_block 4
_cod_depositor_comments
;
The following automatic conversions were performed:
'_symmetry_cell_setting' value 'Triclinic' changed to 'triclinic'
according to '/home/saulius/struct/CIF-dictionaries/cif_core.dic'
dictionary named 'cif_core.dic' version 2.4.1 from 2010-06-29.

Automatic conversion script
Id: cif_fix_enum 1527 2010-12-29 10:47:43Z saulius 

The following automatic conversions were performed:

'_refine_ls_weighting_scheme' value 'calc
w=1/[\s^2^(Fo^2^)+(0.1358P)^2^+12.2669P] where P=(Fo^2^+2Fc^2^)/3'
was changed to 'calc'. New tag '_refine_ls_weighting_details' was
created. The value of the new tag was set to
'w=1/[\s^2^(Fo^2^)+(0.1358P)^2^+12.2669P] where P=(Fo^2^+2Fc^2^)/3'.

Automatic conversion script
Id: cif_fix_values 3143 2015-03-26 13:38:13Z robertas 
;
_cod_original_sg_symbol_H-M P-1
_cod_database_code 7103791

loop_
_symmetry_equiv_pos_as_xyz
'x, y, z'
'-x, -y, -z'

loop_
_atom_site_aniso_label
_atom_site_aniso_U_11
_atom_site_aniso_U_22
_atom_site_aniso_U_33
_atom_site_aniso_U_23
_atom_site_aniso_U_13
_atom_site_aniso_U_12
Co1 0.0163(2) 0.0163(2) 0.0122(2) -0.0033(2) 0.00019(15) -0.0041(2)
Co2 0.0154(2) 0.0166(2) 0.0179(2) -0.0038(2) -0.0033(2) -0.0048(2)
O1 0.0213(12) 0.0173(11) 0.0151(10) -0.0039(9) -0.0004(9) -0.0051(9)
O2 0.0165(11) 0.0231(12) 0.0207(11) -0.0047(10) -0.0062(9) -0.0034(9)
O3 0.0170(11) 0.0186(11) 0.0161(10) -0.0056(9) 0.0001(8) -0.0028(9)
O4 0.0202(12) 0.0180(11) 0.0215(11) -0.0031(9) -0.0068(9) -0.0053(9)
O5 0.0187(11) 0.0188(11) 0.0151(10) -0.0020(9) -0.0013(8) -0.0049(9)
O6 0.0175(12) 0.0188(11) 0.0230(12) -0.0065(9) -0.0015(9) -0.0052(9)
N1 0.0153(13) 0.0174(13) 0.0146(12) -0.0036(10) -0.0008(10) -0.0031(10)
N2 0.0184(14) 0.0188(13) 0.0175(13) -0.0031(11) -0.0037(10) -0.0062(11)
N3 0.0177(13) 0.0174(13) 0.0125(11) -0.0038(10) 0.0004(10) -0.0040(10)
N4 0.0163(13) 0.0180(13) 0.0158(12) -0.0036(10) -0.0018(10) -0.0056(10)
N5 0.0196(14) 0.0167(13) 0.0154(12) -0.0015(10) -0.0019(10) -0.0080(11)
N6 0.0148(13) 0.0171(13) 0.0210(13) -0.0064(11) -0.0020(10) -0.0041(10)
C1 0.017(2) 0.021(2) 0.0145(14) -0.0041(12) -0.0010(11) -0.0061(12)
C2 0.017(2) 0.022(2) 0.0141(14) -0.0042(12) -0.0003(11) -0.0059(12)
C3 0.023(2) 0.023(2) 0.0161(14) -0.0035(13) 0.0020(12) -0.0096(14)
C4 0.019(2) 0.026(2) 0.0156(14) -0.0046(13) 0.0011(12) -0.0046(13)
C5 0.026(2) 0.025(2) 0.0146(14) -0.0078(13) -0.0004(12) -0.0044(14)
C6 0.021(2) 0.020(2) 0.0152(14) -0.0049(12) -0.0027(12) -0.0033(13)
C7 0.0174(15) 0.0169(14) 0.0122(13) -0.0034(11) 0.0018(11) -0.0048(12)
C8 0.0173(15) 0.0195(15) 0.0149(13) -0.0035(12) 0.0002(11) -0.0085(12)
C9 0.0168(15) 0.023(2) 0.0115(13) -0.0018(12) -0.0004(11) -0.0070(12)
C10 0.0166(15) 0.020(2) 0.0168(14) -0.0032(12) 0.0008(11) -0.0076(12)
C11 0.019(2) 0.024(2) 0.0172(14) -0.0066(13) 0.0008(12) -0.0103(13)
C12 0.0150(15) 0.022(2) 0.0157(14) -0.0029(12) 0.0015(11) -0.0061(12)
C13 0.022(2) 0.020(2) 0.0182(15) -0.0020(12) -0.0048(12) -0.0075(13)
C14 0.020(2) 0.020(2) 0.0193(15) -0.0018(12) -0.0053(12) -0.0064(13)
C15 0.023(2) 0.029(2) 0.021(2) -0.0016(14) -0.0086(13) -0.0055(14)
C16 0.023(2) 0.038(2) 0.022(2) -0.007(2) -0.0074(13) -0.006(2)
C17 0.024(2) 0.030(2) 0.021(2) -0.0048(14) -0.0044(13) -0.0080(15)
C18 0.018(2) 0.026(2) 0.0178(15) -0.0021(13) -0.0036(12) -0.0061(13)
C19 0.030(2) 0.020(2) 0.0181(15) -0.0065(13) -0.0041(13) -0.0047(14)
C20 0.036(2) 0.025(2) 0.033(2) -0.007(2) -0.002(2) -0.014(2)
C21 0.040(2) 0.025(2) 0.031(2) -0.005(2) -0.010(2) 0.001(2)
C22 0.055(3) 0.027(2) 0.026(2) -0.013(2) 0.000(2) -0.011(2)
C23 0.032(2) 0.027(2) 0.0144(15) -0.0031(13) 0.0041(13) -0.009(2)
C24 0.036(2) 0.040(2) 0.032(2) -0.006(2) 0.012(2) -0.007(2)
C25 0.053(3) 0.054(3) 0.019(2) -0.003(2) -0.005(2) -0.020(2)
C26 0.048(3) 0.032(2) 0.024(2) -0.004(2) 0.008(2) -0.018(2)
C27 0.021(2) 0.044(2) 0.025(2) -0.005(2) -0.0103(14) -0.004(2)
C28 0.030(2) 0.084(4) 0.037(2) -0.016(3) -0.014(2) -0.006(2)
C29 0.032(2) 0.036(2) 0.041(2) 0.000(2) -0.010(2) 0.002(2)
C30 0.022(2) 0.052(3) 0.041(2) -0.016(2) -0.005(2) -0.013(2)
C31 0.025(2) 0.041(2) 0.021(2) -0.009(2) -0.0043(14) -0.006(2)
C32 0.032(2) 0.108(5) 0.026(2) -0.022(3) 0.001(2) -0.022(3)
C33 0.049(3) 0.053(3) 0.023(2) -0.002(2) 0.000(2) -0.010(2)
C34 0.057(3) 0.045(3) 0.036(2) -0.018(2) 0.000(2) -0.013(2)
C41 0.020(2) 0.0140(14) 0.0152(14) -0.0010(11) -0.0002(11) -0.0049(12)
C42 0.019(2) 0.0167(14) 0.0139(13) -0.0014(11) -0.0025(11) -0.0055(12)
C43 0.021(2) 0.0188(15) 0.0161(14) -0.0031(12) -0.0018(12) -0.0056(13)
C44 0.028(2) 0.019(2) 0.0166(14) -0.0024(12) -0.0058(13) -0.0063(14)
C45 0.023(2) 0.0167(15) 0.023(2) -0.0036(13) -0.0065(13) -0.0052(13)
C46 0.020(2) 0.0176(15) 0.0190(15) -0.0027(12) -0.0032(12) -0.0049(12)
C47 0.0153(15) 0.0195(15) 0.0161(14) -0.0054(12) -0.0009(11) -0.0049(12)
C48 0.0168(15) 0.0183(15) 0.0141(13) -0.0048(12) 0.0012(11) -0.0068(12)
C49 0.018(2) 0.0151(14) 0.0155(14) -0.0031(11) -0.0030(11) -0.0057(12)
C50 0.018(2) 0.020(2) 0.0194(15) -0.0071(13) 0.0016(12) -0.0049(12)
C51 0.021(2) 0.022(2) 0.0158(14) -0.0038(12) 0.0044(12) -0.0077(13)
C52 0.021(2) 0.019(2) 0.0157(14) -0.0036(12) -0.0002(12) -0.0064(13)
C53 0.0163(15) 0.0164(14) 0.0167(14) -0.0037(12) -0.0014(11) -0.0043(12)
C54 0.0153(15) 0.0181(15) 0.0205(15) -0.0045(12) 0.0010(11) -0.0053(12)
C55 0.020(2) 0.019(2) 0.027(2) -0.0026(13) -0.0029(13) -0.0082(13)
C56 0.025(2) 0.021(2) 0.035(2) -0.0037(15) -0.0076(15) -0.0109(14)
C57 0.024(2) 0.025(2) 0.027(2) -0.0039(14) -0.0072(14) -0.0103(14)
C58 0.022(2) 0.021(2) 0.0196(15) -0.0021(13) -0.0055(12) -0.0076(13)
C59 0.038(2) 0.024(2) 0.0162(15) -0.0035(13) -0.0092(14) -0.005(2)
C60 0.079(4) 0.036(2) 0.020(2) -0.001(2) -0.007(2) -0.023(2)
C61 0.046(3) 0.039(2) 0.046(3) -0.021(2) -0.028(2) 0.004(2)
C62 0.030(2) 0.023(2) 0.023(2) -0.0098(14) -0.0037(14) -0.0083(15)
C63 0.019(2) 0.020(2) 0.033(2) -0.0116(15) -0.0022(14) -0.0034(13)
C64 0.029(2) 0.021(2) 0.060(3) -0.016(2) -0.010(2) -0.004(2)
C65 0.021(2) 0.042(2) 0.034(2) -0.019(2) 0.0051(15) -0.008(2)
C66 0.021(2) 0.031(2) 0.043(2) -0.014(2) -0.007(2) -0.004(2)
C67 0.025(2) 0.019(2) 0.039(2) 0.0032(15) -0.007(2) -0.0101(14)
C68 0.052(3) 0.023(2) 0.080(4) 0.012(2) -0.033(3) -0.018(2)
C69 0.026(2) 0.022(2) 0.052(3) -0.002(2) -0.011(2) -0.004(2)
C70 0.045(3) 0.039(2) 0.036(2) 0.011(2) -0.003(2) -0.017(2)
C71 0.040(2) 0.039(2) 0.045(2) -0.001(2) -0.020(2) -0.024(2)
C72 0.069(4) 0.046(3) 0.063(3) 0.006(3) -0.046(3) -0.025(3)
C73 0.038(3) 0.071(4) 0.080(4) 0.007(3) -0.028(3) -0.030(3)
C74 0.082(5) 0.078(4) 0.067(4) -0.028(3) -0.030(3) -0.037(4)
C81 0.024(2) 0.0173(15) 0.0164(14) -0.0040(12) -0.0010(12) -0.0089(13)
C82 0.024(2) 0.020(2) 0.0151(14) -0.0041(12) -0.0009(12) -0.0092(13)
C83 0.024(2) 0.033(2) 0.020(2) 0.0032(14) -0.0064(13) -0.015(2)
C84 0.032(2) 0.054(3) 0.024(2) 0.008(2) -0.009(2) -0.029(2)
C85 0.035(2) 0.042(2) 0.020(2) 0.008(2) -0.0078(15) -0.024(2)
C86 0.026(2) 0.026(2) 0.0162(15) -0.0001(13) -0.0043(13) -0.0118(14)
C87 0.0153(15) 0.021(2) 0.0154(14) -0.0033(12) -0.0003(11) -0.0078(12)
C88 0.018(2) 0.0175(15) 0.0171(14) -0.0042(12) 0.0001(11) -0.0081(12)
C89 0.0146(15) 0.021(2) 0.0205(15) -0.0065(13) -0.0013(11) -0.0068(12)
C90 0.020(2) 0.021(2) 0.020(2) -0.0047(13) -0.0066(12) -0.0058(13)
C91 0.025(2) 0.024(2) 0.0180(15) -0.0070(13) -0.0044(12) -0.0080(14)
C92 0.021(2) 0.0171(15) 0.0194(15) -0.0048(12) -0.0031(12) -0.0062(12)
C93 0.0150(15) 0.0182(15) 0.0191(14) -0.0044(12) -0.0029(11) -0.0038(12)
C94 0.018(2) 0.0179(15) 0.0188(14) -0.0047(12) -0.0023(12) -0.0060(12)
C95 0.016(2) 0.020(2) 0.0190(15) -0.0045(12) -0.0017(11) -0.0045(12)
C96 0.017(2) 0.020(2) 0.023(2) -0.0047(13) 0.0004(12) -0.0050(13)
C97 0.020(2) 0.021(2) 0.0190(15) -0.0038(12) -0.0026(12) -0.0075(13)
C98 0.018(2) 0.0187(15) 0.023(2) -0.0062(13) -0.0021(12) -0.0064(12)
C99 0.037(3) 0.107(5) 0.039(3) 0.032(3) -0.016(2) -0.050(3)
C100 0.031(3) 0.137(7) 0.046(3) 0.035(4) -0.020(2) -0.049(4)
C101 0.095(5) 0.145(8) 0.068(4) 0.042(5) -0.033(4) -0.105(6)
C102 0.028(3) 0.162(8) 0.033(3) 0.024(4) -0.005(2) -0.039(4)
C103 0.028(2) 0.023(2) 0.019(2) 0.0039(13) -0.0047(13) -0.0084(14)
C104 0.040(2) 0.019(2) 0.031(2) -0.001(2) -0.005(2) -0.003(2)
C105 0.039(2) 0.042(2) 0.025(2) 0.013(2) -0.009(2) -0.016(2)
C106 0.033(2) 0.036(2) 0.024(2) -0.004(2) -0.012(2) -0.006(2)
C107 0.019(2) 0.019(2) 0.023(2) -0.0051(13) -0.0026(12) -0.0042(13)
C108 0.021(2) 0.021(2) 0.027(2) -0.0060(14) 0.0006(13) -0.0016(14)
C109 0.031(2) 0.025(2) 0.025(2) -0.0084(15) -0.0058(15) -0.0055(15)
C110 0.025(2) 0.018(2) 0.028(2) -0.0029(14) -0.0030(14) -0.0043(14)
C111 0.021(2) 0.024(2) 0.028(2) -0.0053(14) -0.0013(13) -0.0113(14)
C112 0.026(2) 0.027(2) 0.057(3) -0.016(2) -0.005(2) -0.011(2)
C113 0.041(3) 0.040(3) 0.063(3) 0.000(2) -0.028(2) -0.019(2)
C114 0.053(3) 0.059(3) 0.049(3) -0.027(3) 0.025(2) -0.039(3)
C200 0.072(5) 0.108(7) 0.083(6) 0.010(5) -0.022(4) -0.027(5)
Cl21 0.0777(13) 0.113(2) 0.0559(10) 0.0053(10) -0.0027(9) -0.0107(12)
Cl22 0.111(2) 0.176(3) 0.0660(12) -0.0070(15) -0.0098(12) -0.079(2)
C300 0.160(10) 0.083(6) 0.074(5) -0.017(5) -0.020(6) -0.048(6)
Cl31 0.274(4) 0.0784(14) 0.094(2) 0.0141(12) -0.075(2) -0.098(2)
Cl32 0.163(3) 0.106(2) 0.105(2) -0.029(2) -0.062(2) 0.003(2)
Cl41 0.102(3) 0.064(2) 0.094(3) -0.025(2) -0.026(2) -0.018(2)
Cl42 0.058(2) 0.162(4) 0.094(3) -0.080(3) 0.006(2) -0.049(2)
Cl44 0.069(2) 0.082(2) 0.061(2) 0.001(2) -0.023(2) -0.018(2)
Cl43 0.061(2) 0.160(4) 0.045(2) -0.005(2) -0.0032(14) -0.038(2)

loop_
_atom_site_label
_atom_site_type_symbol
_atom_site_fract_x
_atom_site_fract_y
_atom_site_fract_z
_atom_site_U_iso_or_equiv
_atom_site_thermal_displace_type
_atom_site_occupancy
_atom_site_calc_flag
_atom_site_refinement_flags
_atom_site_disorder_group
Co1 Co 0.34570(3) 0.25681(3) 0.26249(2) 0.01581(11) Uani 1 d . .
Co2 Co 0.01082(3) 0.67670(3) 0.21164(2) 0.01667(11) Uani 1 d . .
O1 O 0.3817(2) 0.1675(2) 0.21487(10) 0.0187(5) Uani 1 d . .
O2 O -0.0627(2) 0.7242(2) 0.14827(11) 0.0206(5) Uani 1 d . .
O3 O 0.4746(2) 0.2299(2) 0.26687(10) 0.0184(5) Uani 1 d . .
O4 O 0.0256(2) 0.7914(2) 0.19729(11) 0.0199(5) Uani 1 d . .
O5 O 0.3453(2) 0.1651(2) 0.33230(10) 0.0186(5) Uani 1 d . .
O6 O -0.1032(2) 0.7215(2) 0.26337(11) 0.0199(5) Uani 1 d . .
N1 N 0.3579(2) 0.3382(2) 0.18694(12) 0.0168(5) Uani 1 d . .
N2 N 0.1158(2) 0.6384(2) 0.14988(12) 0.0183(5) Uani 1 d . .
N3 N 0.3220(2) 0.3398(2) 0.31430(12) 0.0169(5) Uani 1 d . .
N4 N 0.0857(2) 0.6439(2) 0.27444(12) 0.0169(5) Uani 1 d . .
N5 N 0.2165(2) 0.2692(2) 0.26757(12) 0.0172(5) Uani 1 d . .
N6 N -0.0236(2) 0.5693(2) 0.22815(13) 0.0177(5) Uani 1 d . .
C1 C 0.4042(2) 0.1983(2) 0.15893(14) 0.0178(6) Uani 1 d . .
C2 C 0.3965(2) 0.2928(2) 0.14200(14) 0.0182(6) Uani 1 d . .
C3 C 0.4298(3) 0.3303(3) 0.08258(15) 0.0213(7) Uani 1 d . .
H3 H 0.4271(3) 0.3920(3) 0.07191(15) 0.026 Uiso 1 calc R .
C4 C 0.4657(2) 0.2752(3) 0.04140(15) 0.0223(7) Uani 1 d . .
C5 C 0.4625(3) 0.1851(3) 0.05747(15) 0.0230(7) Uani 1 d . .
H5 H 0.4823(3) 0.1504(3) 0.02721(15) 0.028 Uiso 1 calc R .
C6 C 0.4326(2) 0.1452(2) 0.11417(14) 0.0197(6) Uani 1 d . .
C7 C 0.3342(2) 0.4349(2) 0.17651(14) 0.0165(6) Uani 1 d . .
C8 C 0.2457(2) 0.4918(2) 0.15903(14) 0.0171(6) Uani 1 d . .
H8 H 0.2083(2) 0.4663(2) 0.14785(14) 0.020 Uiso 1 calc R .
C9 C 0.2122(2) 0.5852(2) 0.15793(14) 0.0176(6) Uani 1 d . .
C10 C 0.2705(2) 0.6243(2) 0.16906(14) 0.0180(6) Uani 1 d . .
H10 H 0.2490(2) 0.6885(2) 0.16672(14) 0.022 Uiso 1 calc R .
C11 C 0.3604(2) 0.5677(2) 0.18364(15) 0.0194(6) Uani 1 d . .
H11 H 0.4007(2) 0.5942(2) 0.19040(15) 0.023 Uiso 1 calc R .
C12 C 0.3924(2) 0.4730(2) 0.18847(14) 0.0187(6) Uani 1 d . .
H12 H 0.4529(2) 0.4350(2) 0.19975(14) 0.022 Uiso 1 calc R .
C13 C 0.0865(3) 0.6553(2) 0.09729(15) 0.0202(6) Uani 1 d . .
C14 C -0.0140(2) 0.7008(2) 0.09859(15) 0.0199(6) Uani 1 d . .
C15 C -0.0569(3) 0.7172(3) 0.0472(2) 0.0248(7) Uani 1 d . .
C16 C 0.0035(3) 0.6896(3) -0.0027(2) 0.0282(8) Uani 1 d . .
H16 H -0.0237(3) 0.6981(3) -0.0369(2) 0.034 Uiso 1 calc R .
C17 C 0.1044(3) 0.6488(3) -0.0063(2) 0.0255(7) Uani 1 d . .
C18 C 0.1446(3) 0.6316(3) 0.04368(15) 0.0215(7) Uani 1 d . .
H18 H 0.2114(3) 0.6038(3) 0.04243(15) 0.026 Uiso 1 calc R .
C19 C 0.4295(3) 0.0483(2) 0.1303(2) 0.0233(7) Uani 1 d . .
C20 C 0.3284(3) 0.0512(3) 0.1579(2) 0.0305(8) Uani 1 d . .
H20A H 0.3273(3) -0.0110(3) 0.1681(2) 0.046 Uiso 1 calc R .
H20B H 0.2845(3) 0.0899(3) 0.1292(2) 0.046 Uiso 1 calc R .
H20C H 0.3093(3) 0.0766(3) 0.1940(2) 0.046 Uiso 1 calc R .
C21 C 0.4995(3) -0.0135(3) 0.1749(2) 0.0354(9) Uani 1 d . .
H21A H 0.4975(3) -0.0754(3) 0.1852(2) 0.053 Uiso 1 calc R .
H21B H 0.4817(3) 0.0118(3) 0.2110(2) 0.053 Uiso 1 calc R .
H21C H 0.5637(3) -0.0160(3) 0.1568(2) 0.053 Uiso 1 calc R .
C22 C 0.4578(4) 0.0044(3) 0.0756(2) 0.0362(10) Uani 1 d . .
H22A H 0.4549(4) -0.0573(3) 0.0878(2) 0.054 Uiso 1 calc R .
H22B H 0.5224(4) 0.0004(3) 0.0575(2) 0.054 Uiso 1 calc R .
H22C H 0.4141(4) 0.0420(3) 0.0466(2) 0.054 Uiso 1 calc R .
C23 C 0.5100(3) 0.3069(3) -0.0222(2) 0.0263(8) Uani 1 d . .
C24 C 0.6103(3) 0.2380(3) -0.0349(2) 0.0414(11) Uani 1 d . .
H24A H 0.6076(3) 0.1772(3) -0.0303(2) 0.062 Uiso 1 calc R .
H24B H 0.6494(3) 0.2353(3) -0.0069(2) 0.062 Uiso 1 calc R .
H24C H 0.6380(3) 0.2575(3) -0.0757(2) 0.062 Uiso 1 calc R .
C25 C 0.4498(4) 0.3120(4) -0.0670(2) 0.0427(11) Uani 1 d . .
H25A H 0.3856(4) 0.3559(4) -0.0591(2) 0.064 Uiso 1 calc R .
H25B H 0.4473(4) 0.2513(4) -0.0631(2) 0.064 Uiso 1 calc R .
H25C H 0.4782(4) 0.3319(4) -0.1075(2) 0.064 Uiso 1 calc R .
C26 C 0.5170(4) 0.4009(3) -0.0299(2) 0.0363(10) Uani 1 d . .
H26A H 0.4536(4) 0.4463(3) -0.0220(2) 0.054 Uiso 1 calc R .
H26B H 0.5453(4) 0.4194(3) -0.0707(2) 0.054 Uiso 1 calc R .
H26C H 0.5567(4) 0.3973(3) -0.0019(2) 0.054 Uiso 1 calc R .
C27 C -0.1650(3) 0.7627(3) 0.0489(2) 0.0316(9) Uani 1 d . .
C28 C -0.1960(4) 0.7658(5) -0.0092(2) 0.0521(14) Uani 1 d . .
H28A H -0.1644(4) 0.7992(5) -0.0429(2) 0.078 Uiso 1 calc R .
H28B H -0.2647(4) 0.7970(5) -0.0071(2) 0.078 Uiso 1 calc R .
H28C H -0.1784(4) 0.7031(5) -0.0147(2) 0.078 Uiso 1 calc R .
C29 C -0.1954(3) 0.8609(3) 0.0582(2) 0.0419(11) Uani 1 d . .
H29A H -0.1630(3) 0.8950(3) 0.0256(2) 0.063 Uiso 1 calc R .
H29B H -0.1785(3) 0.8591(3) 0.0962(2) 0.063 Uiso 1 calc R .
H29C H -0.2640(3) 0.8914(3) 0.0588(2) 0.063 Uiso 1 calc R .
C30 C -0.2161(3) 0.7098(4) 0.1002(2) 0.0367(10) Uani 1 d . .
H30A H -0.1969(3) 0.6470(4) 0.0945(2) 0.055 Uiso 1 calc R .
H30B H -0.2847(3) 0.7404(4) 0.1007(2) 0.055 Uiso 1 calc R .
H30C H -0.1992(3) 0.7082(4) 0.1381(2) 0.055 Uiso 1 calc R .
C31 C 0.1628(3) 0.6229(3) -0.0650(2) 0.0306(8) Uani 1 d . .
C32 C 0.2672(4) 0.6069(5) -0.0671(2) 0.056(2) Uani 1 d . .
H32A H 0.2729(4) 0.6630(5) -0.0632(2) 0.083 Uiso 1 calc R .
H32B H 0.3026(4) 0.5907(5) -0.1051(2) 0.083 Uiso 1 calc R .
H32C H 0.2930(4) 0.5569(5) -0.0343(2) 0.083 Uiso 1 calc R .
C33 C 0.1258(4) 0.6995(4) -0.1183(2) 0.0465(12) Uani 1 d . .
H33A H 0.1312(4) 0.7561(4) -0.1150(2) 0.070 Uiso 1 calc R .
H33B H 0.0593(4) 0.7100(4) -0.1184(2) 0.070 Uiso 1 calc R .
H33C H 0.1634(4) 0.6812(4) -0.1554(2) 0.070 Uiso 1 calc R .
C34 C 0.1538(4) 0.5362(4) -0.0710(2) 0.0470(12) Uani 1 d . .
H34A H 0.1909(4) 0.5188(4) -0.1084(2) 0.071 Uiso 1 calc R .
H34B H 0.0872(4) 0.5472(4) -0.0709(2) 0.071 Uiso 1 calc R .
H34C H 0.1776(4) 0.4866(4) -0.0374(2) 0.071 Uiso 1 calc R .
C41 C 0.4837(2) 0.2595(2) 0.31028(14) 0.0175(6) Uani 1 d . .
C42 C 0.3996(2) 0.3206(2) 0.33847(14) 0.0173(6) Uani 1 d . .
C43 C 0.4026(2) 0.3536(2) 0.38771(14) 0.0194(6) Uani 1 d . .
H43 H 0.3468(2) 0.3952(2) 0.40553(14) 0.023 Uiso 1 calc R .
C44 C 0.4867(3) 0.3249(2) 0.40922(15) 0.0216(7) Uani 1 d . .
C45 C 0.5708(3) 0.2671(2) 0.3789(2) 0.0212(7) Uani 1 d . .
H45 H 0.6290(3) 0.2500(2) 0.3932(2) 0.025 Uiso 1 calc R .
C46 C 0.5727(2) 0.2345(2) 0.32990(15) 0.0196(6) Uani 1 d . .
C47 C 0.2332(2) 0.4046(2) 0.33434(14) 0.0172(6) Uani 1 d . .
C48 C 0.2063(2) 0.4937(2) 0.30186(14) 0.0165(6) Uani 1 d . .
H48 H 0.2505(2) 0.5122(2) 0.27107(14) 0.020 Uiso 1 calc R .
C49 C 0.1154(2) 0.5568(2) 0.31366(14) 0.0163(6) Uani 1 d . .
C50 C 0.0521(2) 0.5309(2) 0.36116(15) 0.0197(6) Uani 1 d . .
H50 H -0.0103(2) 0.5730(2) 0.36957(15) 0.024 Uiso 1 calc R .
C51 C 0.0815(2) 0.4431(2) 0.39589(15) 0.0209(7) Uani 1 d . .
H51 H 0.0398(2) 0.4264(2) 0.42935(15) 0.025 Uiso 1 calc R .
C52 C 0.1712(2) 0.3789(2) 0.38255(14) 0.0196(6) Uani 1 d . .
H52 H 0.1898(2) 0.3185(2) 0.40599(14) 0.024 Uiso 1 calc R .
C53 C 0.1176(2) 0.7097(2) 0.27412(14) 0.0170(6) Uani 1 d . .
C54 C 0.0791(2) 0.7931(2) 0.23144(15) 0.0187(6) Uani 1 d . .
C55 C 0.1007(3) 0.8719(2) 0.2285(2) 0.0222(7) Uani 1 d . .
C56 C 0.1643(3) 0.8608(3) 0.2639(2) 0.0259(7) Uani 1 d . .
H56 H 0.1802(3) 0.9123(3) 0.2622(2) 0.031 Uiso 1 calc R .
C57 C 0.2086(3) 0.7769(3) 0.3034(2) 0.0245(7) Uani 1 d . .
C58 C 0.1825(3) 0.7038(2) 0.3093(2) 0.0210(7) Uani 1 d . .
H58 H 0.2081(3) 0.6489(2) 0.3372(2) 0.025 Uiso 1 calc R .
C59 C 0.4888(3) 0.3486(3) 0.4672(2) 0.0270(8) Uani 1 d . .
C60 C 0.4414(4) 0.2916(3) 0.5187(2) 0.0449(12) Uani 1 d . .
H60A H 0.4417(4) 0.3053(3) 0.5566(2) 0.067 Uiso 1 calc R .
H60B H 0.4765(4) 0.2262(3) 0.5193(2) 0.067 Uiso 1 calc R .
H60C H 0.3760(4) 0.3073(3) 0.5129(2) 0.067 Uiso 1 calc R .
C61 C 0.5897(4) 0.3273(3) 0.4781(2) 0.0435(12) Uani 1 d . .
H61A H 0.5871(4) 0.3437(3) 0.5156(2) 0.065 Uiso 1 calc R .
H61B H 0.6201(4) 0.3630(3) 0.4453(2) 0.065 Uiso 1 calc R .
H61C H 0.6263(4) 0.2618(3) 0.4802(2) 0.065 Uiso 1 calc R .
C62 C 0.4331(3) 0.4505(3) 0.4672(2) 0.0247(7) Uani 1 d . .
H62A H 0.4355(3) 0.4640(3) 0.5047(2) 0.037 Uiso 1 calc R .
H62B H 0.3670(3) 0.4652(3) 0.4631(2) 0.037 Uiso 1 calc R .
H62C H 0.4610(3) 0.4875(3) 0.4339(2) 0.037 Uiso 1 calc R .
C63 C 0.6623(3) 0.1698(2) 0.2998(2) 0.0243(7) Uani 1 d . .
C64 C 0.6534(3) 0.0758(3) 0.3112(2) 0.0359(10) Uani 1 d . .
H64A H 0.7107(3) 0.0338(3) 0.2920(2) 0.054 Uiso 1 calc R .
H64B H 0.5983(3) 0.0823(3) 0.2947(2) 0.054 Uiso 1 calc R .
H64C H 0.6455(3) 0.0513(3) 0.3541(2) 0.054 Uiso 1 calc R .
C65 C 0.6774(3) 0.2081(3) 0.2327(2) 0.0328(9) Uani 1 d . .
H65A H 0.7352(3) 0.1657(3) 0.2142(2) 0.049 Uiso 1 calc R .
H65B H 0.6836(3) 0.2679(3) 0.2259(2) 0.049 Uiso 1 calc R .
H65C H 0.6232(3) 0.2152(3) 0.2150(2) 0.049 Uiso 1 calc R .
C66 C 0.7508(3) 0.1560(3) 0.3252(2) 0.0317(8) Uani 1 d . .
H66A H 0.8068(3) 0.1142(3) 0.3049(2) 0.047 Uiso 1 calc R .
H66B H 0.7438(3) 0.1297(3) 0.3679(2) 0.047 Uiso 1 calc R .
H66C H 0.7580(3) 0.2152(3) 0.3189(2) 0.047 Uiso 1 calc R .
C67 C 0.0551(3) 0.9620(3) 0.1860(2) 0.0283(8) Uani 1 d . .
C68 C 0.0798(4) 1.0396(3) 0.1943(3) 0.0505(14) Uani 1 d . .
H68A H 0.0576(4) 1.0483(3) 0.2355(3) 0.076 Uiso 1 calc R .
H68B H 0.0489(4) 1.0964(3) 0.1671(3) 0.076 Uiso 1 calc R .
H68C H 0.1485(4) 1.0240(3) 0.1858(3) 0.076 Uiso 1 calc R .
C69 C -0.0529(3) 0.9910(3) 0.1982(2) 0.0350(9) Uani 1 d . .
H69A H -0.0749(3) 0.9983(3) 0.2397(2) 0.052 Uiso 1 calc R .
H69B H -0.0715(3) 0.9440(3) 0.1914(2) 0.052 Uiso 1 calc R .
H69C H -0.0813(3) 1.0495(3) 0.1715(2) 0.052 Uiso 1 calc R .
C70 C 0.0904(4) 0.9505(3) 0.1217(2) 0.0437(11) Uani 1 d . .
H70A H 0.0753(4) 0.9009(3) 0.1153(2) 0.065 Uiso 1 calc R .
H70B H 0.1591(4) 0.9353(3) 0.1136(2) 0.065 Uiso 1 calc R .
H70C H 0.0595(4) 1.0078(3) 0.0948(2) 0.065 Uiso 1 calc R .
C71 C 0.2827(3) 0.7741(3) 0.3374(2) 0.0372(10) Uani 1 d . .
C72 C 0.3285(4) 0.6778(4) 0.3740(3) 0.0550(15) Uani 1 d . .
H72A H 0.2796(4) 0.6595(4) 0.4030(3) 0.083 Uiso 1 calc R .
H72B H 0.3757(4) 0.6783(4) 0.3949(3) 0.083 Uiso 1 calc R .
H72C H 0.3593(4) 0.6341(4) 0.3473(3) 0.083 Uiso 1 calc R .
C73 C 0.3620(4) 0.7988(5) 0.2931(3) 0.061(2) Uani 1 d . .
H73A H 0.4095(4) 0.7969(5) 0.3148(3) 0.091 Uiso 1 calc R .
H73B H 0.3356(4) 0.8606(5) 0.2693(3) 0.091 Uiso 1 calc R .
H73C H 0.3918(4) 0.7546(5) 0.2667(3) 0.091 Uiso 1 calc R .
C74 C 0.2359(5) 0.8451(5) 0.3779(3) 0.067(2) Uani 1 d . .
H74A H 0.1849(5) 0.8300(5) 0.4065(3) 0.100 Uiso 1 calc R .
H74B H 0.2097(5) 0.9064(5) 0.3534(3) 0.100 Uiso 1 calc R .
H74C H 0.2833(5) 0.8440(5) 0.3993(3) 0.100 Uiso 1 calc R .
C81 C 0.2624(2) 0.1592(2) 0.35253(14) 0.0188(6) Uani 1 d . .
C82 C 0.1882(3) 0.2169(2) 0.31697(14) 0.0194(6) Uani 1 d . .
C83 C 0.0948(3) 0.2167(3) 0.3359(2) 0.0253(7) Uani 1 d . .
H83 H 0.0463(3) 0.2539(3) 0.3120(2) 0.030 Uiso 1 calc R .
C84 C 0.0753(3) 0.1624(3) 0.3890(2) 0.0350(10) Uani 1 d . .
C85 C 0.1504(3) 0.1053(3) 0.4236(2) 0.0311(9) Uani 1 d . .
H85 H 0.1356(3) 0.0674(3) 0.4600(2) 0.037 Uiso 1 calc R .
C86 C 0.2423(3) 0.1017(3) 0.4076(2) 0.0226(7) Uani 1 d . .
C87 C 0.1506(2) 0.3341(2) 0.22951(14) 0.0172(6) Uani 1 d . .
C88 C 0.0874(2) 0.4142(2) 0.24802(14) 0.0174(6) Uani 1 d . .
H88 H 0.0838(2) 0.4208(2) 0.28739(14) 0.021 Uiso 1 calc R .
C89 C 0.0299(2) 0.4844(2) 0.20977(15) 0.0183(6) Uani 1 d . .
C90 C 0.0295(2) 0.4725(2) 0.1534(2) 0.0201(6) Uani 1 d . .
H90 H -0.0110(2) 0.5197(2) 0.1272(2) 0.024 Uiso 1 calc R .
C91 C 0.0892(3) 0.3907(2) 0.1361(2) 0.0215(7) Uani 1 d . .
H91 H 0.0876(3) 0.3815(2) 0.0983(2) 0.026 Uiso 1 calc R .
C92 C 0.1518(2) 0.3214(2) 0.17323(15) 0.0191(6) Uani 1 d . .
H92 H 0.1942(2) 0.2668(2) 0.16027(15) 0.023 Uiso 1 calc R .
C93 C -0.1160(2) 0.5898(2) 0.24947(15) 0.0179(6) Uani 1 d . .
C94 C -0.1593(2) 0.6783(2) 0.26635(15) 0.0183(6) Uani 1 d . .
C95 C -0.2593(2) 0.7138(2) 0.28426(15) 0.0190(6) Uani 1 d . .
C96 C -0.3088(2) 0.6586(2) 0.2867(2) 0.0210(7) Uani 1 d . .
H96 H -0.3754(2) 0.6815(2) 0.2983(2) 0.025 Uiso 1 calc R .
C97 C -0.2665(2) 0.5695(2) 0.27301(15) 0.0197(6) Uani 1 d . .
C98 C -0.1707(2) 0.5350(2) 0.2547(2) 0.0196(6) Uani 1 d . .
H98 H -0.1413(2) 0.4755(2) 0.2457(2) 0.024 Uiso 1 calc R .
C99 C -0.0248(4) 0.1606(5) 0.4124(2) 0.061(2) Uani 1 d . .
C100 C -0.0983(4) 0.2367(6) 0.3741(3) 0.075(2) Uani 1 d . .
H10A H -0.0979(4) 0.2968(6) 0.3744(3) 0.112 Uiso 1 calc R .
H10B H -0.1614(4) 0.2345(6) 0.3905(3) 0.112 Uiso 1 calc R .
H10C H -0.0821(4) 0.2271(6) 0.3331(3) 0.112 Uiso 1 calc R .
C101 C -0.0245(6) 0.0663(7) 0.4124(3) 0.093(3) Uani 1 d . .
H10D H -0.0882(6) 0.0645(7) 0.4273(3) 0.139 Uiso 1 calc R .
H10E H 0.0203(6) 0.0189(7) 0.4381(3) 0.139 Uiso 1 calc R .
H10F H -0.0055(6) 0.0552(7) 0.3718(3) 0.139 Uiso 1 calc R .
C102 C -0.0548(4) 0.1796(7) 0.4763(2) 0.082(3) Uani 1 d . .
H10G H -0.0547(4) 0.2401(7) 0.4757(2) 0.124 Uiso 1 calc R .
H10H H -0.0102(4) 0.1325(7) 0.5023(2) 0.124 Uiso 1 calc R .
H10I H -0.1186(4) 0.1781(7) 0.4913(2) 0.124 Uiso 1 calc R .
C103 C 0.3204(3) 0.0430(3) 0.4466(2) 0.0252(7) Uani 1 d . .
C104 C 0.4048(3) -0.0199(3) 0.4107(2) 0.0336(9) Uani 1 d . .
H10J H 0.4280(3) 0.0175(3) 0.3750(2) 0.050 Uiso 1 calc R .
H10K H 0.3846(3) -0.0620(3) 0.3990(2) 0.050 Uiso 1 calc R .
H10L H 0.4557(3) -0.0551(3) 0.4353(2) 0.050 Uiso 1 calc R .
C105 C 0.2859(3) -0.0171(3) 0.5019(2) 0.0381(10) Uani 1 d . .
H10M H 0.3377(3) -0.0534(3) 0.5255(2) 0.057 Uiso 1 calc R .
H10N H 0.2649(3) -0.0582(3) 0.4897(2) 0.057 Uiso 1 calc R .
H10O H 0.2329(3) 0.0219(3) 0.5258(2) 0.057 Uiso 1 calc R .
C106 C 0.3540(3) 0.1067(3) 0.4671(2) 0.0319(9) Uani 1 d . .
H10P H 0.3764(3) 0.1458(3) 0.4321(2) 0.048 Uiso 1 calc R .
H10Q H 0.4057(3) 0.0693(3) 0.4907(2) 0.048 Uiso 1 calc R .
H10R H 0.3012(3) 0.1451(3) 0.4914(2) 0.048 Uiso 1 calc R .
C107 C -0.3065(2) 0.8116(2) 0.2961(2) 0.0210(6) Uani 1 d . .
C108 C -0.4147(3) 0.8391(3) 0.3106(2) 0.0256(7) Uani 1 d . .
H10S H -0.4395(3) 0.8354(3) 0.2771(2) 0.038 Uiso 1 calc R .
H10T H -0.4429(3) 0.9020(3) 0.3173(2) 0.038 Uiso 1 calc R .
H10U H -0.4306(3) 0.7973(3) 0.3465(2) 0.038 Uiso 1 calc R .
C109 C -0.2700(3) 0.8179(3) 0.3490(2) 0.0274(8) Uani 1 d . .
H10V H -0.3004(3) 0.8805(3) 0.3564(2) 0.041 Uiso 1 calc R .
H10W H -0.2013(3) 0.8025(3) 0.3402(2) 0.041 Uiso 1 calc R .
H10X H -0.2849(3) 0.7749(3) 0.3845(2) 0.041 Uiso 1 calc R .
C110 C -0.2840(3) 0.8777(2) 0.2392(2) 0.0255(7) Uani 1 d . .
H11A H -0.3082(3) 0.8722(2) 0.2061(2) 0.038 Uiso 1 calc R .
H11B H -0.2154(3) 0.8623(2) 0.2296(2) 0.038 Uiso 1 calc R .
H11C H -0.3142(3) 0.9408(2) 0.2455(2) 0.038 Uiso 1 calc R .
C111 C -0.3313(3) 0.5179(3) 0.2756(2) 0.0236(7) Uani 1 d . .
C112 C -0.2754(3) 0.4181(3) 0.2690(2) 0.0347(9) Uani 1 d . .
H11D H -0.3195(3) 0.3878(3) 0.2710(2) 0.052 Uiso 1 calc R .
H11E H -0.2367(3) 0.3858(3) 0.3013(2) 0.052 Uiso 1 calc R .
H11F H -0.2342(3) 0.4171(3) 0.2306(2) 0.052 Uiso 1 calc R .
C113 C -0.3906(4) 0.5672(3) 0.2240(3) 0.0447(12) Uani 1 d . .
H11G H -0.4327(4) 0.5352(3) 0.2249(3) 0.067 Uiso 1 calc R .
H11H H -0.3482(4) 0.5673(3) 0.1860(3) 0.067 Uiso 1 calc R .
H11I H -0.4285(4) 0.6306(3) 0.2282(3) 0.067 Uiso 1 calc R .
C114 C -0.39748(8) 0.51533(8) 0.33524(4) 0.0499(14) Uani 1 d . .
H11J H -0.43811(8) 0.48199(8) 0.33569(4) 0.075 Uiso 1 calc R .
H11K H -0.43692(8) 0.57813(8) 0.34005(4) 0.075 Uiso 1 calc R .
H11L H -0.35958(8) 0.48425(8) 0.36797(4) 0.075 Uiso 1 calc R .
C200 C -0.03616(8) 0.75174(8) 0.39637(4) 0.094(3) Uani 1 d R .
H20D H -0.05033(8) 0.73094(8) 0.36509(4) 0.113 Uiso 1 calc R .
H20E H 0.03189(8) 0.71966(8) 0.40030(4) 0.113 Uiso 1 calc R .
Cl21 Cl -0.10332(8) 0.72990(8) 0.46157(4) 0.0958(7) Uani 1 d R .
Cl22 Cl -0.06446(8) 0.87144(8) 0.37817(4) 0.1131(9) Uani 1 d R .
C300 C -0.14556(8) 1.04854(8) 0.04607(4) 0.103(3) Uani 1 d R .
H30D H -0.09888(8) 0.99127(8) 0.06521(4) 0.124 Uiso 1 calc R .
H30E H -0.16346(8) 1.03587(8) 0.01263(4) 0.124 Uiso 1 calc R .
Cl31 Cl -0.09556(8) 1.13724(8) 0.01927(4) 0.1355(13) Uani 1 d R .
Cl32 Cl -0.24986(8) 1.08934(8) 0.09987(4) 0.1319(12) Uani 1 d R .
C400 C -0.19994(8) 0.52812(8) 0.41752(4) 0.050 Uiso 0.50 d PR 1
H40A H -0.26216(8) 0.57155(8) 0.40608(4) 0.060 Uiso 0.50 calc PR 1
H40B H -0.15170(8) 0.53101(8) 0.38202(4) 0.060 Uiso 0.50 calc PR 1
Cl41 Cl -0.20266(8) 0.42054(8) 0.43787(4) 0.0861(11) Uani 0.50 d PR 1
Cl42 Cl -0.17328(8) 0.56475(8) 0.47545(4) 0.0935(15) Uani 0.50 d PR 1
C401 C -0.15864(8) 0.52832(8) 0.48652(4) 0.050 Uiso 0.50 d PR 2
H40C H -0.09371(8) 0.52926(8) 0.47908(4) 0.060 Uiso 0.50 calc PR 2
H40D H -0.19962(8) 0.57874(8) 0.50752(4) 0.060 Uiso 0.50 calc PR 2
Cl44 Cl -0.15700(8) 0.43156(8) 0.53233(4) 0.0741(9) Uani 0.50 d PR 2
Cl43 Cl -0.19668(8) 0.55475(8) 0.41665(4) 0.0933(15) Uani 0.50 d PR 2

loop_
_atom_type_symbol
_atom_type_description
_atom_type_scat_dispersion_real
_atom_type_scat_dispersion_imag
_atom_type_scat_source
C C 0.0033 0.0016 'International Tables Vol C Tables 4.2.6.8 and 6.1.1.4'
H H 0.0000 0.0000 'International Tables Vol C Tables 4.2.6.8 and 6.1.1.4'
N N 0.0061 0.0033 'International Tables Vol C Tables 4.2.6.8 and 6.1.1.4'
O O 0.0106 0.0060 'International Tables Vol C Tables 4.2.6.8 and 6.1.1.4'
Co Co 0.3494 0.9721 'International Tables Vol C Tables 4.2.6.8 and 6.1.1.4'
Cl Cl 0.1484 0.1585 'International Tables Vol C Tables 4.2.6.8 and 6.1.1.4'

loop_
_geom_angle_atom_site_label_1
_geom_angle_atom_site_label_2
_geom_angle_atom_site_label_3
_geom_angle
_geom_angle_site_symmetry_1
_geom_angle_site_symmetry_3
_geom_angle_publ_flag
O5 Co1 O3 87.64(10) . . ?
O5 Co1 O1 90.02(10) . . ?
O3 Co1 O1 90.61(10) . . ?
O5 Co1 N5 84.10(11) . . ?
O3 Co1 N5 171.70(11) . . ?
O1 Co1 N5 88.61(11) . . ?
O5 Co1 N1 172.92(11) . . ?
O3 Co1 N1 88.98(11) . . ?
O1 Co1 N1 83.80(11) . . ?
N5 Co1 N1 99.14(12) . . ?
O5 Co1 N3 87.03(11) . . ?
O3 Co1 N3 83.76(11) . . ?
O1 Co1 N3 173.74(11) . . ?
N5 Co1 N3 96.57(12) . . ?
N1 Co1 N3 98.78(12) . . ?
O4 Co2 O2 88.83(11) . . ?
O4 Co2 O6 89.35(11) . . ?
O2 Co2 O6 87.75(11) . . ?
O4 Co2 N4 83.96(11) . . ?
O2 Co2 N4 172.75(12) . . ?
O6 Co2 N4 91.49(11) . . ?
O4 Co2 N2 90.38(12) . . ?
O2 Co2 N2 84.03(11) . . ?
O6 Co2 N2 171.78(11) . . ?
N4 Co2 N2 96.65(12) . . ?
O4 Co2 N6 171.80(11) . . ?
O2 Co2 N6 86.92(12) . . ?
O6 Co2 N6 83.49(11) . . ?
N4 Co2 N6 100.15(12) . . ?
N2 Co2 N6 96.15(12) . . ?
C1 O1 Co1 113.1(2) . . ?
C14 O2 Co2 112.8(2) . . ?
C41 O3 Co1 111.8(2) . . ?
C54 O4 Co2 113.4(2) . . ?
C81 O5 Co1 113.2(2) . . ?
C94 O6 Co2 110.6(2) . . ?
C2 N1 C7 120.9(3) . . ?
C2 N1 Co1 112.0(2) . . ?
C7 N1 Co1 127.1(2) . . ?
C13 N2 C9 120.8(3) . . ?
C13 N2 Co2 111.9(2) . . ?
C9 N2 Co2 126.6(2) . . ?
C42 N3 C47 120.4(3) . . ?
C42 N3 Co1 111.0(2) . . ?
C47 N3 Co1 127.9(2) . . ?
C53 N4 C49 121.2(3) . . ?
C53 N4 Co2 112.6(2) . . ?
C49 N4 Co2 125.9(2) . . ?
C82 N5 C87 120.6(3) . . ?
C82 N5 Co1 112.4(2) . . ?
C87 N5 Co1 126.4(2) . . ?
C93 N6 C89 120.1(3) . . ?
C93 N6 Co2 110.6(2) . . ?
C89 N6 Co2 127.9(2) . . ?
O1 C1 C6 123.9(3) . . ?
O1 C1 C2 116.7(3) . . ?
C6 C1 C2 119.3(3) . . ?
N1 C2 C3 125.8(3) . . ?
N1 C2 C1 113.4(3) . . ?
C3 C2 C1 120.8(3) . . ?
C4 C3 C2 118.6(3) . . ?
C3 C4 C5 119.5(3) . . ?
C3 C4 C23 122.4(3) . . ?
C5 C4 C23 118.2(3) . . ?
C6 C5 C4 124.2(3) . . ?
C5 C6 C1 116.9(3) . . ?
C5 C6 C19 123.2(3) . . ?
C1 C6 C19 119.9(3) . . ?
C12 C7 C8 119.9(3) . . ?
C12 C7 N1 121.8(3) . . ?
C8 C7 N1 118.0(3) . . ?
C9 C8 C7 120.4(3) . . ?
C8 C9 C10 120.0(3) . . ?
C8 C9 N2 118.8(3) . . ?
C10 C9 N2 121.1(3) . . ?
C11 C10 C9 119.2(3) . . ?
C12 C11 C10 121.2(3) . . ?
C11 C12 C7 119.1(3) . . ?
N2 C13 C18 126.3(3) . . ?
N2 C13 C14 113.7(3) . . ?
C18 C13 C14 120.0(3) . . ?
O2 C14 C15 122.7(3) . . ?
O2 C14 C13 117.0(3) . . ?
C15 C14 C13 120.3(3) . . ?
C16 C15 C14 116.5(3) . . ?
C16 C15 C27 122.9(3) . . ?
C14 C15 C27 120.7(3) . . ?
C15 C16 C17 124.4(3) . . ?
C18 C17 C16 118.5(3) . . ?
C18 C17 C31 122.7(3) . . ?
C16 C17 C31 118.8(3) . . ?
C17 C18 C13 120.1(3) . . ?
C6 C19 C22 112.1(3) . . ?
C6 C19 C20 110.1(3) . . ?
C22 C19 C20 107.5(3) . . ?
C6 C19 C21 109.5(3) . . ?
C22 C19 C21 107.7(3) . . ?
C20 C19 C21 109.9(3) . . ?
C24 C23 C26 107.9(4) . . ?
C24 C23 C25 109.1(4) . . ?
C26 C23 C25 109.5(4) . . ?
C24 C23 C4 109.4(3) . . ?
C26 C23 C4 111.3(3) . . ?
C25 C23 C4 109.5(3) . . ?
C30 C27 C29 109.1(4) . . ?
C30 C27 C15 111.0(3) . . ?
C29 C27 C15 108.3(4) . . ?
C30 C27 C28 107.5(4) . . ?
C29 C27 C28 109.2(4) . . ?
C15 C27 C28 111.6(3) . . ?
C34 C31 C17 108.6(4) . . ?
C34 C31 C32 109.6(4) . . ?
C17 C31 C32 111.4(3) . . ?
C34 C31 C33 108.6(4) . . ?
C17 C31 C33 110.8(4) . . ?
C32 C31 C33 108.0(4) . . ?
O3 C41 C46 123.0(3) . . ?
O3 C41 C42 117.2(3) . . ?
C46 C41 C42 119.8(3) . . ?
N3 C42 C43 126.0(3) . . ?
N3 C42 C41 113.1(3) . . ?
C43 C42 C41 120.9(3) . . ?
C44 C43 C42 119.4(3) . . ?
C43 C44 C45 118.9(3) . . ?
C43 C44 C59 120.2(3) . . ?
C45 C44 C59 120.8(3) . . ?
C46 C45 C44 124.2(3) . . ?
C45 C46 C41 116.6(3) . . ?
C45 C46 C63 123.3(3) . . ?
C41 C46 C63 120.0(3) . . ?
C48 C47 C52 119.8(3) . . ?
C48 C47 N3 118.1(3) . . ?
C52 C47 N3 122.0(3) . . ?
C47 C48 C49 121.0(3) . . ?
C48 C49 C50 119.4(3) . . ?
C48 C49 N4 119.6(3) . . ?
C50 C49 N4 120.8(3) . . ?
C51 C50 C49 119.3(3) . . ?
C50 C51 C52 121.2(3) . . ?
C51 C52 C47 119.2(3) . . ?
N4 C53 C58 127.1(3) . . ?
N4 C53 C54 112.9(3) . . ?
C58 C53 C54 120.0(3) . . ?
O4 C54 C55 123.3(3) . . ?
O4 C54 C53 116.8(3) . . ?
C55 C54 C53 119.9(3) . . ?
C56 C55 C54 116.5(3) . . ?
C56 C55 C67 123.7(3) . . ?
C54 C55 C67 119.8(3) . . ?
C55 C56 C57 124.5(3) . . ?
C58 C57 C56 118.7(3) . . ?
C58 C57 C71 123.1(3) . . ?
C56 C57 C71 118.2(3) . . ?
C57 C58 C53 120.1(3) . . ?
C44 C59 C62 111.0(3) . . ?
C44 C59 C61 112.8(3) . . ?
C62 C59 C61 107.6(3) . . ?
C44 C59 C60 107.5(3) . . ?
C62 C59 C60 108.6(3) . . ?
C61 C59 C60 109.3(4) . . ?
C46 C63 C64 108.9(3) . . ?
C46 C63 C65 110.7(3) . . ?
C64 C63 C65 110.1(3) . . ?
C46 C63 C66 111.7(3) . . ?
C64 C63 C66 107.7(3) . . ?
C65 C63 C66 107.7(3) . . ?
C70 C67 C68 108.0(4) . . ?
C70 C67 C69 110.1(4) . . ?
C68 C67 C69 107.2(4) . . ?
C70 C67 C55 110.0(3) . . ?
C68 C67 C55 111.3(3) . . ?
C69 C67 C55 110.2(3) . . ?
C73 C71 C57 109.4(4) . . ?
C73 C71 C72 107.1(5) . . ?
C57 C71 C72 111.6(4) . . ?
C73 C71 C74 108.7(5) . . ?
C57 C71 C74 109.3(4) . . ?
C72 C71 C74 110.8(5) . . ?
O5 C81 C86 123.4(3) . . ?
O5 C81 C82 116.3(3) . . ?
C86 C81 C82 120.2(3) . . ?
N5 C82 C83 125.8(3) . . ?
N5 C82 C81 113.6(3) . . ?
C83 C82 C81 120.5(3) . . ?
C84 C83 C82 119.3(3) . . ?
C83 C84 C85 119.1(4) . . ?
C83 C84 C99 121.8(4) . . ?
C85 C84 C99 119.1(4) . . ?
C86 C85 C84 124.5(3) . . ?
C85 C86 C81 116.3(3) . . ?
C85 C86 C103 123.5(3) . . ?
C81 C86 C103 120.2(3) . . ?
C88 C87 C92 119.9(3) . . ?
C88 C87 N5 118.6(3) . . ?
C92 C87 N5 121.4(3) . . ?
C89 C88 C87 120.8(3) . . ?
C88 C89 C90 119.9(3) . . ?
C88 C89 N6 118.3(3) . . ?
C90 C89 N6 121.7(3) . . ?
C91 C90 C89 119.1(3) . . ?
C90 C91 C92 121.3(3) . . ?
C87 C92 C91 118.8(3) . . ?
N6 C93 C98 126.4(3) . . ?
N6 C93 C94 112.9(3) . . ?
C98 C93 C94 120.7(3) . . ?
O6 C94 C95 123.9(3) . . ?
O6 C94 C93 116.7(3) . . ?
C95 C94 C93 119.5(3) . . ?
C96 C95 C94 117.0(3) . . ?
C96 C95 C107 123.6(3) . . ?
C94 C95 C107 119.4(3) . . ?
C95 C96 C97 124.2(3) . . ?
C98 C97 C96 119.5(3) . . ?
C98 C97 C111 122.3(3) . . ?
C96 C97 C111 118.1(3) . . ?
C97 C98 C93 119.0(3) . . ?
C101 C99 C84 108.8(6) . . ?
C101 C99 C102 110.2(5) . . ?
C84 C99 C102 109.5(4) . . ?
C101 C99 C100 110.1(5) . . ?
C84 C99 C100 111.4(4) . . ?
C102 C99 C100 106.7(6) . . ?
C105 C103 C86 111.9(3) . . ?
C105 C103 C104 108.3(3) . . ?
C86 C103 C104 109.9(3) . . ?
C105 C103 C106 108.4(3) . . ?
C86 C103 C106 109.2(3) . . ?
C104 C103 C106 109.1(3) . . ?
C109 C107 C95 109.9(3) . . ?
C109 C107 C108 108.3(3) . . ?
C95 C107 C108 111.3(3) . . ?
C109 C107 C110 111.3(3) . . ?
C95 C107 C110 108.0(3) . . ?
C108 C107 C110 108.1(3) . . ?
C97 C111 C112 112.2(3) . . ?
C97 C111 C114 111.2(3) . . ?
C112 C111 C114 107.1(3) . . ?
C97 C111 C113 108.2(3) . . ?
C112 C111 C113 108.3(4) . . ?
C114 C111 C113 109.7(3) . . ?
Cl21 C200 Cl22 106.3 . . ?
Cl31 C300 Cl32 107.4 . . ?
Cl41 C400 Cl42 113.8 . . ?
Cl44 C401 Cl43 119.3 . . ?

loop_
_geom_bond_atom_site_label_1
_geom_bond_atom_site_label_2
_geom_bond_distance
_geom_bond_site_symmetry_2
_geom_bond_publ_flag
Co1 O5 1.895(2) . ?
Co1 O3 1.897(2) . ?
Co1 O1 1.905(2) . ?
Co1 N5 1.916(3) . ?
Co1 N1 1.926(3) . ?
Co1 N3 1.934(3) . ?
Co2 O4 1.898(2) . ?
Co2 O2 1.898(2) . ?
Co2 O6 1.900(2) . ?
Co2 N4 1.927(3) . ?
Co2 N2 1.937(3) . ?
Co2 N6 1.939(3) . ?
O1 C1 1.295(4) . ?
O2 C14 1.301(4) . ?
O3 C41 1.300(4) . ?
O4 C54 1.298(4) . ?
O5 C81 1.299(4) . ?
O6 C94 1.301(4) . ?
N1 C2 1.343(4) . ?
N1 C7 1.425(4) . ?
N2 C13 1.342(4) . ?
N2 C9 1.429(4) . ?
N3 C42 1.344(4) . ?
N3 C47 1.431(4) . ?
N4 C53 1.344(4) . ?
N4 C49 1.425(4) . ?
N5 C82 1.338(4) . ?
N5 C87 1.421(4) . ?
N6 C93 1.343(4) . ?
N6 C89 1.421(4) . ?
C1 C6 1.425(4) . ?
C1 C2 1.438(5) . ?
C2 C3 1.432(4) . ?
C3 C4 1.371(5) . ?
C4 C5 1.425(5) . ?
C4 C23 1.539(5) . ?
C5 C6 1.379(5) . ?
C6 C19 1.531(5) . ?
C7 C12 1.396(5) . ?
C7 C8 1.400(5) . ?
C8 C9 1.389(5) . ?
C9 C10 1.399(5) . ?
C10 C11 1.395(5) . ?
C11 C12 1.395(5) . ?
C13 C18 1.421(5) . ?
C13 C14 1.436(5) . ?
C14 C15 1.430(5) . ?
C15 C16 1.381(5) . ?
C15 C27 1.539(5) . ?
C16 C17 1.431(5) . ?
C17 C18 1.373(5) . ?
C17 C31 1.531(5) . ?
C19 C22 1.536(5) . ?
C19 C20 1.543(6) . ?
C19 C21 1.544(5) . ?
C23 C24 1.532(6) . ?
C23 C26 1.533(6) . ?
C23 C25 1.534(6) . ?
C27 C30 1.535(6) . ?
C27 C29 1.536(7) . ?
C27 C28 1.539(6) . ?
C31 C34 1.516(7) . ?
C31 C32 1.531(6) . ?
C31 C33 1.540(6) . ?
C41 C46 1.430(5) . ?
C41 C42 1.435(4) . ?
C42 C43 1.423(5) . ?
C43 C44 1.371(5) . ?
C44 C45 1.434(5) . ?
C44 C59 1.531(5) . ?
C45 C46 1.387(5) . ?
C46 C63 1.525(5) . ?
C47 C48 1.384(5) . ?
C47 C52 1.395(4) . ?
C48 C49 1.394(5) . ?
C49 C50 1.399(4) . ?
C50 C51 1.389(5) . ?
C51 C52 1.394(5) . ?
C53 C58 1.412(5) . ?
C53 C54 1.447(5) . ?
C54 C55 1.430(5) . ?
C55 C56 1.367(5) . ?
C55 C67 1.533(5) . ?
C56 C57 1.434(5) . ?
C57 C58 1.365(5) . ?
C57 C71 1.531(5) . ?
C59 C62 1.531(5) . ?
C59 C61 1.534(6) . ?
C59 C60 1.545(6) . ?
C63 C64 1.532(5) . ?
C63 C65 1.535(6) . ?
C63 C66 1.539(5) . ?
C67 C70 1.523(7) . ?
C67 C68 1.528(6) . ?
C67 C69 1.531(6) . ?
C71 C73 1.530(7) . ?
C71 C72 1.534(7) . ?
C71 C74 1.542(8) . ?
C81 C86 1.428(5) . ?
C81 C82 1.439(5) . ?
C82 C83 1.419(5) . ?
C83 C84 1.367(5) . ?
C84 C85 1.435(6) . ?
C84 C99 1.535(6) . ?
C85 C86 1.372(5) . ?
C86 C103 1.532(5) . ?
C87 C88 1.392(5) . ?
C87 C92 1.394(5) . ?
C88 C89 1.384(5) . ?
C89 C90 1.398(5) . ?
C90 C91 1.389(5) . ?
C91 C92 1.402(5) . ?
C93 C98 1.423(5) . ?
C93 C94 1.446(5) . ?
C94 C95 1.428(5) . ?
C95 C96 1.380(5) . ?
C95 C107 1.535(5) . ?
C96 C97 1.424(5) . ?
C97 C98 1.374(5) . ?
C97 C111 1.530(5) . ?
C99 C101 1.531(11) . ?
C99 C102 1.547(9) . ?
C99 C100 1.548(8) . ?
C103 C105 1.528(5) . ?
C103 C104 1.539(6) . ?
C103 C106 1.549(6) . ?
C107 C109 1.531(5) . ?
C107 C108 1.537(5) . ?
C107 C110 1.540(5) . ?
C111 C112 1.535(5) . ?
C111 C114 1.538(4) . ?
C111 C113 1.542(6) . ?
C200 Cl21 1.68 . ?
C200 Cl22 1.76 . ?
C300 Cl31 1.80 . ?
C300 Cl32 1.82 . ?
C400 Cl41 1.70 . ?
C400 Cl42 1.82 . ?
C401 Cl44 1.64 . ?
C401 Cl43 1.77 . ?
